data_1526223
loop_
_publ_author_name
'Pasero, M.'
'Vacchiano, D.'

_publ_section_title
;
 Crystal structure of mendipite, Pb3 O2 Cl2
;
_journal_name_full
;
Neues Jahrbuch fuer Mineralogie. Monatshefte (Band=Jahr) (1950-)
;
_journal_page_first 563
_journal_page_last 569
_journal_volume 2000
_journal_year 2000
_chemical_formula_sum 'Cl2 O2 Pb3'
_chemical_name_systematic 'Pb3 O2 Cl2'
_space_group_IT_number 62
_symmetry_space_group_name_Hall '-P 2ac 2n'
_symmetry_space_group_name_H-M 'P n m a'
_cell_angle_alpha 90
_cell_angle_beta 90
_cell_angle_gamma 90
_cell_formula_units_Z 4
_cell_length_a 11.905
_cell_length_b 5.817
_cell_length_c 9.542
_cell_volume 660.797
_citation_journal_id_ASTM NJMMAW
_cod_data_source_file Pasero_NJMMAW_2000_367.cif
_cod_data_source_block Cl2O2Pb3
_cod_original_cell_volume 660.7967
_cod_database_code 1526223

loop_
_symmetry_equiv_pos_as_xyz
x,y,z
-x+1/2,-y,z+1/2
x+1/2,-y+1/2,-z+1/2
-x,y+1/2,-z
-x,-y,-z
x-1/2,y,-z-1/2
-x-1/2,y-1/2,z-1/2
x,-y-1/2,z

loop_
_atom_site_label
_atom_site_type_symbol
_atom_site_fract_x
_atom_site_fract_y
_atom_site_fract_z
_atom_site_occupancy
_atom_site_U_iso_or_equiv
Pb3 Pb+2 0.5599 0.25 0.7955 1 0.0
Pb1 Pb+2 0.0813 0.25 0.0819 1 0.0
Cl2 Cl-1 0.811 0.25 0.807 1 0.0
O1 O-2 0.419 0.995 0.389 1 0.0
Pb2 Pb+2 0.2813 0.25 0.3682 1 0.0
Cl1 Cl-1 0.363 0.25 0.083 1 0.0
